data_7033243
loop_
_publ_author_name
'Dahcheh, Fatme'
'Stephan, Douglas W.'

_publ_section_title
;
 Bis-mixed-carbene ruthenium-thiolate-alkylidene complexes: synthesis and
 olefin metathesis activity.
;
_journal_issue 4
_journal_name_full 'Dalton transactions (Cambridge, England : 2003)'
_journal_page_first 1724
_journal_page_last 1733
_journal_paper_doi 10.1039/c4dt03137g
_journal_volume 44
_journal_year 2015
_chemical_formula_sum 'C38 H49 Cl N4 O2 Ru S'
_chemical_formula_weight 762.39
_space_group_IT_number 2
_symmetry_cell_setting triclinic
_symmetry_space_group_name_Hall '-P 1'
_symmetry_space_group_name_H-M 'P -1'
_atom_sites_solution_hydrogens geom
_atom_sites_solution_primary direct
_atom_sites_solution_secondary difmap
_audit_creation_method SHELXL-97
_audit_update_record
;
2014-10-07 deposited with the CCDC.
2014-11-24 downloaded from the CCDC.
;
_cell_angle_alpha 79.242(2)
_cell_angle_beta 88.3870(10)
_cell_angle_gamma 68.9680(10)
_cell_formula_units_Z 2
_cell_length_a 8.7968(3)
_cell_length_b 11.7375(4)
_cell_length_c 19.4493(7)
_cell_measurement_reflns_used 9612
_cell_measurement_temperature 150(2)
_cell_measurement_theta_max 27.41
_cell_measurement_theta_min 2.34
_cell_volume 1839.81(11)
_computing_cell_refinement 'Bruker SAINT'
_computing_data_collection 'Bruker APEX2'
_computing_data_reduction 'Bruker SAINT'
_computing_molecular_graphics 'Bruker SHELXTL'
_computing_publication_material 'Bruker SHELXTL'
_computing_structure_refinement 'SHELXL-97 (Sheldrick, 1997)'
_computing_structure_solution 'SHELXS-97 (Sheldrick, 1990)'
_diffrn_ambient_temperature 150(2)
_diffrn_measured_fraction_theta_full 0.989
_diffrn_measured_fraction_theta_max 0.989
_diffrn_measurement_device_type 'Bruker APEX-II CCD'
_diffrn_measurement_method '\f and \w scans'
_diffrn_radiation_monochromator graphite
_diffrn_radiation_source 'fine-focus sealed tube'
_diffrn_radiation_type MoK\a
_diffrn_radiation_wavelength 0.71073
_diffrn_reflns_av_R_equivalents 0.0608
_diffrn_reflns_av_sigmaI/netI 0.0778
_diffrn_reflns_limit_h_max 11
_diffrn_reflns_limit_h_min -9
_diffrn_reflns_limit_k_max 15
_diffrn_reflns_limit_k_min -15
_diffrn_reflns_limit_l_max 24
_diffrn_reflns_limit_l_min -25
_diffrn_reflns_number 31430
_diffrn_reflns_theta_full 27.52
_diffrn_reflns_theta_max 27.52
_diffrn_reflns_theta_min 1.89
_diffrn_standards_number 0
_exptl_absorpt_coefficient_mu 0.594
_exptl_absorpt_correction_T_max 0.9430
_exptl_absorpt_correction_T_min 0.8905
_exptl_absorpt_correction_type multi-scan
_exptl_absorpt_process_details sadabs
_exptl_crystal_colour red
_exptl_crystal_density_diffrn 1.376
_exptl_crystal_density_method 'not measured'
_exptl_crystal_description plate
_exptl_crystal_F_000 796
_exptl_crystal_size_max 0.20
_exptl_crystal_size_mid 0.13
_exptl_crystal_size_min 0.10
_refine_diff_density_max 0.681
_refine_diff_density_min -0.627
_refine_diff_density_rms 0.105
_refine_ls_extinction_method none
_refine_ls_goodness_of_fit_ref 1.024
_refine_ls_hydrogen_treatment constr
_refine_ls_matrix_type full
_refine_ls_number_parameters 421
_refine_ls_number_reflns 8388
_refine_ls_number_restraints 0
_refine_ls_restrained_S_all 1.024
_refine_ls_R_factor_all 0.0818
_refine_ls_R_factor_gt 0.0480
_refine_ls_shift/su_max 0.002
_refine_ls_shift/su_mean 0.000
_refine_ls_structure_factor_coef Fsqd
_refine_ls_weighting_details 'calc w=1/[\s^2^(Fo^2^)+(0.0404P)^2^+2.1390P] where P=(Fo^2^+2Fc^2^)/3'
_refine_ls_weighting_scheme calc
_refine_ls_wR_factor_gt 0.0966
_refine_ls_wR_factor_ref 0.1107
_reflns_number_gt 6011
_reflns_number_total 8388
_reflns_threshold_expression >2sigma(I)
_cod_data_source_file c4dt03137g2.cif
_cod_data_source_block Compound5
_cod_depositor_comments
;
The following automatic conversions were performed:

'_symmetry_cell_setting' value 'Triclinic' changed to 'triclinic'
according to
/usr/data/users/saulius/crontab/automatic-downloads/rss-feeds/RSC/lib/dictionaries/cif_core.dic
dictionary named 'cif_core.dic' version 2.4.2 from 2011-04-26.

Automatic conversion script
Id: cif_fix_values 2935 2014-11-11 08:27:57Z andrius 

 Adding full bibliography for 7033240--7033244.cif.
;
_cod_original_sg_symbol_H-M P-1
_cod_database_code 7033243

loop_
_symmetry_equiv_pos_as_xyz
'x, y, z'
'-x, -y, -z'

loop_
_atom_site_label
_atom_site_type_symbol
_atom_site_fract_x
_atom_site_fract_y
_atom_site_fract_z
_atom_site_U_iso_or_equiv
_atom_site_adp_type
_atom_site_occupancy
_atom_site_symmetry_multiplicity
_atom_site_calc_flag
_atom_site_refinement_flags
_atom_site_disorder_assembly
_atom_site_disorder_group
Ru1 Ru 0.29308(3) 0.19234(3) 0.761034(15) 0.01599(9) Uani 1 1 d . . .
Cl1 Cl 0.51760(11) 0.06965(8) 0.84919(5) 0.0249(2) Uani 1 1 d . . .
S1 S 0.06488(11) 0.31399(9) 0.68523(5) 0.0247(2) Uani 1 1 d . . .
O1 O 0.3678(4) 0.4104(3) 0.98364(14) 0.0433(8) Uani 1 1 d . . .
O2 O 0.6125(9) 0.3815(8) 0.5646(3) 0.033(2) Uiso 0.462(11) 1 d P A 1
O2A O 0.6682(7) 0.3156(7) 0.5840(3) 0.0315(19) Uiso 0.538(11) 1 d P A 2
N1 N 0.0566(4) 0.0699(3) 0.82817(15) 0.0220(7) Uani 1 1 d . . .
N2 N 0.1561(4) -0.0166(3) 0.74091(15) 0.0219(7) Uani 1 1 d . . .
N3 N 0.3210(3) 0.3993(3) 0.82707(14) 0.0177(6) Uani 1 1 d . A .
N4 N 0.3872(3) 0.4340(3) 0.72106(14) 0.0196(6) Uani 1 1 d . . .
C1 C 0.4095(4) 0.1411(3) 0.68659(19) 0.0241(8) Uani 1 1 d . . .
H1A H 0.3473 0.1637 0.6438 0.029 Uiso 1 1 calc R . .
C2 C 0.5868(5) 0.0696(4) 0.6816(2) 0.0375(10) Uani 1 1 d . . .
H2A H 0.6093 0.0578 0.6333 0.056 Uiso 1 1 calc R . .
H2B H 0.6167 -0.0117 0.7129 0.056 Uiso 1 1 calc R . .
H2C H 0.6507 0.1156 0.6954 0.056 Uiso 1 1 calc R . .
C3 C 0.0160(4) 0.4757(3) 0.67830(19) 0.0221(8) Uani 1 1 d . . .
C4 C -0.0260(5) 0.5348(4) 0.7357(2) 0.0319(9) Uani 1 1 d . . .
H4A H -0.0270 0.4873 0.7809 0.038 Uiso 1 1 calc R . .
C5 C -0.0663(5) 0.6619(4) 0.7274(3) 0.0420(11) Uani 1 1 d . . .
H5A H -0.0918 0.7005 0.7672 0.050 Uiso 1 1 calc R . .
C6 C -0.0700(5) 0.7339(4) 0.6618(3) 0.0476(13) Uani 1 1 d . . .
H6A H -0.0989 0.8213 0.6565 0.057 Uiso 1 1 calc R . .
C7 C -0.0314(5) 0.6772(4) 0.6046(2) 0.0396(11) Uani 1 1 d . . .
H7A H -0.0339 0.7257 0.5594 0.048 Uiso 1 1 calc R . .
C8 C 0.0111(5) 0.5499(4) 0.6127(2) 0.0306(9) Uani 1 1 d . . .
H8A H 0.0376 0.5121 0.5726 0.037 Uiso 1 1 calc R . .
C9 C 0.3459(4) 0.3493(3) 0.76846(17) 0.0182(7) Uani 1 1 d . A .
C10 C 0.3437(4) 0.5116(3) 0.81636(19) 0.0223(8) Uani 1 1 d . . .
H10A H 0.3318 0.5637 0.8496 0.027 Uiso 1 1 calc R A .
C11 C 0.3858(4) 0.5325(3) 0.7499(2) 0.0245(8) Uani 1 1 d . A .
H11A H 0.4101 0.6024 0.7270 0.029 Uiso 1 1 calc R . .
C12 C 0.2667(4) 0.3435(3) 0.89233(18) 0.0227(8) Uani 1 1 d . . .
H12A H 0.2459 0.2692 0.8847 0.027 Uiso 1 1 calc R A .
H12B H 0.1625 0.4038 0.9044 0.027 Uiso 1 1 calc R . .
C13 C 0.3886(5) 0.3060(3) 0.95320(19) 0.0250(8) Uani 1 1 d . A .
H13A H 0.3720 0.2393 0.9885 0.030 Uiso 1 1 calc R . .
H13B H 0.5008 0.2737 0.9366 0.030 Uiso 1 1 calc R . .
C14 C 0.4617(6) 0.3742(5) 1.0480(2) 0.0557(15) Uani 1 1 d . . .
H14A H 0.4456 0.4478 1.0685 0.084 Uiso 1 1 calc R . .
H14B H 0.5774 0.3351 1.0391 0.084 Uiso 1 1 calc R . .
H14C H 0.4266 0.3149 1.0806 0.084 Uiso 1 1 calc R . .
C15 C 0.4139(13) 0.4369(11) 0.6491(5) 0.018(3) Uiso 0.462(11) 1 d P A 1
H15A H 0.3498 0.5207 0.6225 0.022 Uiso 0.462(11) 1 calc PR A 1
H15B H 0.3752 0.3763 0.6332 0.022 Uiso 0.462(11) 1 calc PR A 1
C15A C 0.4427(11) 0.4101(9) 0.6489(5) 0.017(2) Uiso 0.538(11) 1 d P A 2
H15C H 0.3932 0.3544 0.6343 0.020 Uiso 0.538(11) 1 calc PR A 2
H15D H 0.4053 0.4896 0.6148 0.020 Uiso 0.538(11) 1 calc PR A 2
C16 C 0.5929(11) 0.4064(10) 0.6339(5) 0.025(2) Uiso 0.462(11) 1 d P A 1
H16A H 0.6259 0.4773 0.6374 0.030 Uiso 0.462(11) 1 calc PR A 1
H16B H 0.6611 0.3328 0.6678 0.030 Uiso 0.462(11) 1 calc PR A 1
C16A C 0.6240(9) 0.3519(9) 0.6489(4) 0.0249(19) Uiso 0.538(11) 1 d P A 2
H16C H 0.6741 0.4122 0.6564 0.030 Uiso 0.538(11) 1 calc PR A 2
H16D H 0.6637 0.2786 0.6874 0.030 Uiso 0.538(11) 1 calc PR A 2
C17 C 0.7362(18) 0.4121(15) 0.5371(8) 0.042(4) Uiso 0.462(11) 1 d P A 1
H17A H 0.7506 0.3959 0.4892 0.064 Uiso 0.462(11) 1 calc PR A 1
H17B H 0.8362 0.3623 0.5656 0.064 Uiso 0.462(11) 1 calc PR A 1
H17C H 0.7129 0.5005 0.5362 0.064 Uiso 0.462(11) 1 calc PR A 1
C17A C 0.7375(16) 0.3853(13) 0.5333(7) 0.044(4) Uiso 0.538(11) 1 d P A 2
H17D H 0.7573 0.3494 0.4908 0.067 Uiso 0.538(11) 1 calc PR A 2
H17E H 0.8408 0.3828 0.5525 0.067 Uiso 0.538(11) 1 calc PR A 2
H17F H 0.6620 0.4718 0.5218 0.067 Uiso 0.538(11) 1 calc PR A 2
C18 C 0.1706(4) 0.0659(3) 0.77855(17) 0.0184(7) Uani 1 1 d . . .
C19 C -0.0272(5) -0.0074(4) 0.8205(2) 0.0345(10) Uani 1 1 d . . .
H19A H -0.1128 -0.0192 0.8483 0.041 Uiso 1 1 calc R . .
C20 C 0.0355(5) -0.0619(4) 0.7667(2) 0.0401(11) Uani 1 1 d . . .
H20A H 0.0038 -0.1207 0.7493 0.048 Uiso 1 1 calc R . .
C21 C 0.0372(4) 0.1327(3) 0.88645(18) 0.0206(8) Uani 1 1 d . . .
C22 C -0.0916(4) 0.2461(4) 0.8847(2) 0.0263(9) Uani 1 1 d . . .
C23 C -0.1020(5) 0.3041(4) 0.9419(2) 0.0302(9) Uani 1 1 d . . .
H23A H -0.1873 0.3819 0.9417 0.036 Uiso 1 1 calc R . .
C24 C 0.0073(5) 0.2529(4) 0.99930(19) 0.0265(9) Uani 1 1 d . . .
C25 C 0.1270(5) 0.1367(4) 1.00054(19) 0.0256(8) Uani 1 1 d . . .
H25A H 0.1999 0.0991 1.0403 0.031 Uiso 1 1 calc R . .
C26 C 0.1434(4) 0.0734(3) 0.94535(18) 0.0200(8) Uani 1 1 d . . .
C27 C -0.2177(5) 0.2992(4) 0.8257(2) 0.0383(11) Uani 1 1 d . . .
H27A H -0.1898 0.2455 0.7908 0.057 Uiso 1 1 calc R . .
H27B H -0.2212 0.3826 0.8040 0.057 Uiso 1 1 calc R . .
H27C H -0.3246 0.3045 0.8439 0.057 Uiso 1 1 calc R . .
C28 C -0.0038(6) 0.3206(4) 1.0589(2) 0.0469(12) Uani 1 1 d . . .
H28A H -0.0950 0.4004 1.0492 0.070 Uiso 1 1 calc R . .
H28B H 0.0979 0.3352 1.0640 0.070 Uiso 1 1 calc R . .
H28C H -0.0215 0.2702 1.1024 0.070 Uiso 1 1 calc R . .
C29 C 0.2665(5) -0.0553(3) 0.9508(2) 0.0292(9) Uani 1 1 d . . .
H29A H 0.3289 -0.0798 0.9955 0.044 Uiso 1 1 calc R . .
H29B H 0.3407 -0.0572 0.9121 0.044 Uiso 1 1 calc R . .
H29C H 0.2105 -0.1132 0.9483 0.044 Uiso 1 1 calc R . .
C30 C 0.2553(5) -0.0623(3) 0.68424(19) 0.0236(8) Uani 1 1 d . . .
C31 C 0.1907(5) -0.0204(4) 0.61574(19) 0.0277(9) Uani 1 1 d . . .
C32 C 0.2888(5) -0.0705(4) 0.5632(2) 0.0324(10) Uani 1 1 d . . .
H32A H 0.2479 -0.0420 0.5160 0.039 Uiso 1 1 calc R . .
C33 C 0.4420(5) -0.1593(4) 0.5770(2) 0.0306(9) Uani 1 1 d . . .
C34 C 0.5006(5) -0.2015(4) 0.6467(2) 0.0293(9) Uani 1 1 d . . .
H34A H 0.6056 -0.2641 0.6573 0.035 Uiso 1 1 calc R . .
C35 C 0.4076(5) -0.1533(4) 0.70099(19) 0.0261(9) Uani 1 1 d . . .
C36 C 0.0200(5) 0.0750(4) 0.5988(2) 0.0403(11) Uani 1 1 d . . .
H36A H -0.0299 0.0990 0.6421 0.060 Uiso 1 1 calc R . .
H36B H -0.0459 0.0391 0.5764 0.060 Uiso 1 1 calc R . .
H36C H 0.0256 0.1485 0.5669 0.060 Uiso 1 1 calc R . .
C37 C 0.5469(6) -0.2089(5) 0.5186(2) 0.0446(12) Uani 1 1 d . . .
H37A H 0.4871 -0.1691 0.4735 0.067 Uiso 1 1 calc R . .
H37B H 0.5745 -0.2990 0.5254 0.067 Uiso 1 1 calc R . .
H37C H 0.6473 -0.1907 0.5190 0.067 Uiso 1 1 calc R . .
C38 C 0.4742(5) -0.1987(4) 0.77594(19) 0.0321(10) Uani 1 1 d . . .
H38A H 0.3933 -0.1554 0.8070 0.048 Uiso 1 1 calc R . .
H38B H 0.5745 -0.1819 0.7804 0.048 Uiso 1 1 calc R . .
H38C H 0.4981 -0.2884 0.7890 0.048 Uiso 1 1 calc R . .

loop_
_atom_site_aniso_label
_atom_site_aniso_U_11
_atom_site_aniso_U_22
_atom_site_aniso_U_33
_atom_site_aniso_U_23
_atom_site_aniso_U_13
_atom_site_aniso_U_12
Ru1 0.01650(15) 0.01952(16) 0.01408(15) -0.00310(11) 0.00078(10) -0.00906(11)
Cl1 0.0222(5) 0.0260(5) 0.0248(5) -0.0014(4) -0.0054(4) -0.0080(4)
S1 0.0240(5) 0.0250(5) 0.0256(5) 0.0000(4) -0.0079(4) -0.0113(4)
O1 0.0523(19) 0.0361(18) 0.0329(17) -0.0150(14) -0.0225(14) 0.0002(15)
N1 0.0223(16) 0.0288(18) 0.0201(16) -0.0050(13) 0.0051(13) -0.0154(14)
N2 0.0295(18) 0.0289(18) 0.0166(15) -0.0082(13) 0.0060(13) -0.0201(15)
N3 0.0184(15) 0.0181(15) 0.0164(15) -0.0015(12) -0.0013(12) -0.0069(12)
N4 0.0210(16) 0.0243(17) 0.0156(15) 0.0003(12) -0.0013(12) -0.0125(13)
C1 0.029(2) 0.026(2) 0.023(2) -0.0073(16) 0.0019(16) -0.0163(17)
C2 0.028(2) 0.045(3) 0.037(2) -0.008(2) 0.0135(19) -0.010(2)
C3 0.0133(18) 0.026(2) 0.026(2) -0.0007(16) -0.0049(15) -0.0069(15)
C4 0.025(2) 0.037(2) 0.035(2) -0.0098(19) -0.0033(17) -0.0099(18)
C5 0.032(2) 0.041(3) 0.055(3) -0.023(2) -0.008(2) -0.007(2)
C6 0.043(3) 0.022(2) 0.074(4) -0.006(2) -0.014(3) -0.006(2)
C7 0.040(3) 0.034(3) 0.042(3) 0.006(2) -0.007(2) -0.016(2)
C8 0.026(2) 0.032(2) 0.033(2) 0.0011(18) -0.0021(17) -0.0129(18)
C9 0.0142(17) 0.025(2) 0.0150(18) -0.0011(15) -0.0019(14) -0.0081(15)
C10 0.025(2) 0.0173(19) 0.026(2) -0.0046(15) -0.0019(16) -0.0087(16)
C11 0.028(2) 0.0199(19) 0.030(2) -0.0029(16) -0.0021(16) -0.0150(17)
C12 0.024(2) 0.027(2) 0.0198(19) -0.0035(15) 0.0031(15) -0.0127(16)
C13 0.026(2) 0.025(2) 0.0208(19) -0.0014(16) -0.0019(16) -0.0066(17)
C14 0.053(3) 0.062(3) 0.036(3) -0.023(2) -0.024(2) 0.006(3)
C18 0.0169(18) 0.0226(19) 0.0160(18) -0.0010(14) -0.0003(14) -0.0087(15)
C19 0.039(2) 0.052(3) 0.032(2) -0.015(2) 0.0133(19) -0.037(2)
C20 0.055(3) 0.056(3) 0.033(2) -0.016(2) 0.015(2) -0.045(3)
C21 0.0224(19) 0.025(2) 0.0171(18) -0.0033(15) 0.0066(15) -0.0120(16)
C22 0.0143(18) 0.030(2) 0.028(2) 0.0024(17) 0.0056(15) -0.0049(16)
C23 0.026(2) 0.021(2) 0.037(2) -0.0046(17) 0.0148(18) -0.0031(17)
C24 0.031(2) 0.027(2) 0.022(2) -0.0063(16) 0.0149(17) -0.0118(18)
C25 0.030(2) 0.030(2) 0.0181(19) -0.0023(16) 0.0042(16) -0.0130(18)
C26 0.0200(19) 0.0218(19) 0.0176(18) -0.0016(15) 0.0078(14) -0.0083(15)
C27 0.023(2) 0.045(3) 0.038(3) 0.005(2) 0.0003(18) -0.007(2)
C28 0.064(3) 0.040(3) 0.039(3) -0.018(2) 0.018(2) -0.017(2)
C29 0.028(2) 0.023(2) 0.031(2) 0.0001(17) 0.0053(17) -0.0058(17)
C30 0.032(2) 0.027(2) 0.022(2) -0.0096(16) 0.0046(16) -0.0206(18)
C31 0.040(2) 0.031(2) 0.020(2) -0.0081(16) 0.0008(17) -0.0204(19)
C32 0.048(3) 0.045(3) 0.016(2) -0.0078(18) -0.0011(18) -0.029(2)
C33 0.039(2) 0.040(2) 0.022(2) -0.0145(18) 0.0058(18) -0.022(2)
C34 0.033(2) 0.033(2) 0.028(2) -0.0112(18) 0.0037(17) -0.0156(19)
C35 0.037(2) 0.029(2) 0.021(2) -0.0088(16) 0.0039(17) -0.0203(19)
C36 0.046(3) 0.041(3) 0.035(3) -0.010(2) -0.007(2) -0.014(2)
C37 0.050(3) 0.065(3) 0.030(2) -0.026(2) 0.009(2) -0.025(3)
C38 0.043(3) 0.028(2) 0.023(2) -0.0049(17) -0.0015(18) -0.0101(19)

loop_
_atom_type_symbol
_atom_type_description
_atom_type_scat_dispersion_real
_atom_type_scat_dispersion_imag
_atom_type_scat_source
C C 0.0033 0.0016 'International Tables Vol C Tables 4.2.6.8 and 6.1.1.4'
H H 0.0000 0.0000 'International Tables Vol C Tables 4.2.6.8 and 6.1.1.4'
S S 0.1246 0.1234 'International Tables Vol C Tables 4.2.6.8 and 6.1.1.4'
Cl Cl 0.1484 0.1585 'International Tables Vol C Tables 4.2.6.8 and 6.1.1.4'
Ru Ru -1.2594 0.8363 'International Tables Vol C Tables 4.2.6.8 and 6.1.1.4'
N N 0.0061 0.0033 'International Tables Vol C Tables 4.2.6.8 and 6.1.1.4'
O O 0.0106 0.0060 'International Tables Vol C Tables 4.2.6.8 and 6.1.1.4'

loop_
_geom_angle_atom_site_label_1
_geom_angle_atom_site_label_2
_geom_angle_atom_site_label_3
_geom_angle
C1 Ru1 C9 102.06(15)
C1 Ru1 C18 99.06(15)
C9 Ru1 C18 158.15(13)
C1 Ru1 S1 90.04(12)
C9 Ru1 S1 91.17(9)
C18 Ru1 S1 83.24(9)
C1 Ru1 Cl1 94.88(12)
C9 Ru1 Cl1 88.23(9)
C18 Ru1 Cl1 95.53(9)
S1 Ru1 Cl1 175.06(4)
C3 S1 Ru1 113.32(11)
C13 O1 C14 110.6(3)
C17 O2 C16 108.6(9)
C16A O2A C17A 120.0(8)
C18 N1 C19 111.2(3)
C18 N1 C21 125.3(3)
C19 N1 C21 123.0(3)
C18 N2 C20 111.0(3)
C18 N2 C30 127.5(3)
C20 N2 C30 121.5(3)
C9 N3 C10 111.8(3)
C9 N3 C12 123.5(3)
C10 N3 C12 124.6(3)
C9 N4 C11 111.4(3)
C9 N4 C15 129.0(5)
C11 N4 C15 119.3(5)
C9 N4 C15A 121.8(4)
C11 N4 C15A 126.5(5)
C15 N4 C15A 12.1(6)
C2 C1 Ru1 130.7(3)
C2 C1 H1A 114.7
Ru1 C1 H1A 114.7
C1 C2 H2A 109.5
C1 C2 H2B 109.5
H2A C2 H2B 109.5
C1 C2 H2C 109.5
H2A C2 H2C 109.5
H2B C2 H2C 109.5
C4 C3 C8 117.6(4)
C4 C3 S1 122.7(3)
C8 C3 S1 119.7(3)
C5 C4 C3 120.5(4)
C5 C4 H4A 119.7
C3 C4 H4A 119.7
C4 C5 C6 120.9(4)
C4 C5 H5A 119.5
C6 C5 H5A 119.5
C7 C6 C5 119.2(4)
C7 C6 H6A 120.4
C5 C6 H6A 120.4
C6 C7 C8 120.2(4)
C6 C7 H7A 119.9
C8 C7 H7A 119.9
C7 C8 C3 121.5(4)
C7 C8 H8A 119.2
C3 C8 H8A 119.2
N3 C9 N4 103.2(3)
N3 C9 Ru1 122.5(2)
N4 C9 Ru1 133.8(3)
C11 C10 N3 106.5(3)
C11 C10 H10A 126.8
N3 C10 H10A 126.8
C10 C11 N4 107.1(3)
C10 C11 H11A 126.4
N4 C11 H11A 126.4
N3 C12 C13 113.3(3)
N3 C12 H12A 108.9
C13 C12 H12A 108.9
N3 C12 H12B 108.9
C13 C12 H12B 108.9
H12A C12 H12B 107.7
O1 C13 C12 109.2(3)
O1 C13 H13A 109.8
C12 C13 H13A 109.8
O1 C13 H13B 109.8
C12 C13 H13B 109.8
H13A C13 H13B 108.3
O1 C14 H14A 109.5
O1 C14 H14B 109.5
H14A C14 H14B 109.5
O1 C14 H14C 109.5
H14A C14 H14C 109.5
H14B C14 H14C 109.5
N4 C15 C16 111.7(8)
N4 C15 H15A 109.3
C16 C15 H15A 109.3
N4 C15 H15B 109.3
C16 C15 H15B 109.3
H15A C15 H15B 107.9
C16A C15A N4 110.9(6)
C16A C15A H15C 109.5
N4 C15A H15C 109.5
C16A C15A H15D 109.5
N4 C15A H15D 109.5
H15C C15A H15D 108.1
O2 C16 C15 107.1(7)
O2 C16 H16A 110.3
C15 C16 H16A 110.3
O2 C16 H16B 110.3
C15 C16 H16B 110.3
H16A C16 H16B 108.6
O2A C16A C15A 108.7(6)
O2A C16A H16C 109.9
C15A C16A H16C 109.9
O2A C16A H16D 109.9
C15A C16A H16D 109.9
H16C C16A H16D 108.3
O2 C17 H17A 109.5
O2 C17 H17B 109.5
H17A C17 H17B 109.5
O2 C17 H17C 109.5
H17A C17 H17C 109.5
H17B C17 H17C 109.5
O2A C17A H17D 109.5
O2A C17A H17E 109.5
H17D C17A H17E 109.5
O2A C17A H17F 109.5
H17D C17A H17F 109.5
H17E C17A H17F 109.5
N2 C18 N1 103.7(3)
N2 C18 Ru1 132.5(3)
N1 C18 Ru1 122.7(2)
C20 C19 N1 106.8(3)
C20 C19 H19A 126.6
N1 C19 H19A 126.6
C19 C20 N2 107.3(3)
C19 C20 H20A 126.4
N2 C20 H20A 126.4
C22 C21 C26 122.1(3)
C22 C21 N1 119.6(3)
C26 C21 N1 118.1(3)
C23 C22 C21 117.1(3)
C23 C22 C27 121.5(4)
C21 C22 C27 121.4(4)
C24 C23 C22 122.6(4)
C24 C23 H23A 118.7
C22 C23 H23A 118.7
C23 C24 C25 118.2(4)
C23 C24 C28 121.1(4)
C25 C24 C28 120.7(4)
C24 C25 C26 122.1(4)
C24 C25 H25A 119.0
C26 C25 H25A 119.0
C25 C26 C21 117.7(3)
C25 C26 C29 120.4(3)
C21 C26 C29 121.9(3)
C22 C27 H27A 109.5
C22 C27 H27B 109.5
H27A C27 H27B 109.5
C22 C27 H27C 109.5
H27A C27 H27C 109.5
H27B C27 H27C 109.5
C24 C28 H28A 109.5
C24 C28 H28B 109.5
H28A C28 H28B 109.5
C24 C28 H28C 109.5
H28A C28 H28C 109.5
H28B C28 H28C 109.5
C26 C29 H29A 109.5
C26 C29 H29B 109.5
H29A C29 H29B 109.5
C26 C29 H29C 109.5
H29A C29 H29C 109.5
H29B C29 H29C 109.5
C35 C30 C31 122.3(3)
C35 C30 N2 118.2(3)
C31 C30 N2 119.4(3)
C30 C31 C32 117.3(4)
C30 C31 C36 121.5(4)
C32 C31 C36 121.2(4)
C33 C32 C31 122.6(4)
C33 C32 H32A 118.7
C31 C32 H32A 118.7
C32 C33 C34 118.3(4)
C32 C33 C37 121.2(4)
C34 C33 C37 120.5(4)
C35 C34 C33 121.1(4)
C35 C34 H34A 119.4
C33 C34 H34A 119.4
C30 C35 C34 118.3(3)
C30 C35 C38 121.3(3)
C34 C35 C38 120.4(4)
C31 C36 H36A 109.5
C31 C36 H36B 109.5
H36A C36 H36B 109.5
C31 C36 H36C 109.5
H36A C36 H36C 109.5
H36B C36 H36C 109.5
C33 C37 H37A 109.5
C33 C37 H37B 109.5
H37A C37 H37B 109.5
C33 C37 H37C 109.5
H37A C37 H37C 109.5
H37B C37 H37C 109.5
C35 C38 H38A 109.5
C35 C38 H38B 109.5
H38A C38 H38B 109.5
C35 C38 H38C 109.5
H38A C38 H38C 109.5
H38B C38 H38C 109.5

loop_
_geom_bond_atom_site_label_1
_geom_bond_atom_site_label_2
_geom_bond_distance
Ru1 C1 1.818(4)
Ru1 C9 2.086(4)
Ru1 C18 2.102(3)
Ru1 S1 2.3592(9)
Ru1 Cl1 2.4783(9)
S1 C3 1.768(4)
O1 C13 1.410(4)
O1 C14 1.428(5)
O2 C17 1.333(16)
O2 C16 1.424(10)
O2A C16A 1.409(9)
O2A C17A 1.427(14)
N1 C18 1.367(4)
N1 C19 1.387(5)
N1 C21 1.438(4)
N2 C18 1.359(4)
N2 C20 1.391(5)
N2 C30 1.447(5)
N3 C9 1.355(4)
N3 C10 1.380(4)
N3 C12 1.466(4)
N4 C9 1.366(4)
N4 C11 1.373(4)
N4 C15 1.408(11)
N4 C15A 1.515(9)
C1 C2 1.493(5)
C1 H1A 0.9500
C2 H2A 0.9800
C2 H2B 0.9800
C2 H2C 0.9800
C3 C4 1.396(5)
C3 C8 1.397(5)
C4 C5 1.383(6)
C4 H4A 0.9500
C5 C6 1.387(6)
C5 H5A 0.9500
C6 C7 1.374(6)
C6 H6A 0.9500
C7 C8 1.383(6)
C7 H7A 0.9500
C8 H8A 0.9500
C10 C11 1.337(5)
C10 H10A 0.9500
C11 H11A 0.9500
C12 C13 1.511(5)
C12 H12A 0.9900
C12 H12B 0.9900
C13 H13A 0.9900
C13 H13B 0.9900
C14 H14A 0.9800
C14 H14B 0.9800
C14 H14C 0.9800
C15 C16 1.518(13)
C15 H15A 0.9900
C15 H15B 0.9900
C15A C16A 1.493(11)
C15A H15C 0.9900
C15A H15D 0.9900
C16 H16A 0.9900
C16 H16B 0.9900
C16A H16C 0.9900
C16A H16D 0.9900
C17 H17A 0.9800
C17 H17B 0.9800
C17 H17C 0.9800
C17A H17D 0.9800
C17A H17E 0.9800
C17A H17F 0.9800
C19 C20 1.330(6)
C19 H19A 0.9500
C20 H20A 0.9500
C21 C22 1.399(5)
C21 C26 1.402(5)
C22 C23 1.395(5)
C22 C27 1.497(5)
C23 C24 1.388(5)
C23 H23A 0.9500
C24 C25 1.388(5)
C24 C28 1.506(5)
C25 C26 1.391(5)
C25 H25A 0.9500
C26 C29 1.496(5)
C27 H27A 0.9800
C27 H27B 0.9800
C27 H27C 0.9800
C28 H28A 0.9800
C28 H28B 0.9800
C28 H28C 0.9800
C29 H29A 0.9800
C29 H29B 0.9800
C29 H29C 0.9800
C30 C35 1.382(5)
C30 C31 1.392(5)
C31 C32 1.395(5)
C31 C36 1.516(6)
C32 C33 1.372(6)
C32 H32A 0.9500
C33 C34 1.398(5)
C33 C37 1.511(5)
C34 C35 1.395(5)
C34 H34A 0.9500
C35 C38 1.512(5)
C36 H36A 0.9800
C36 H36B 0.9800
C36 H36C 0.9800
C37 H37A 0.9800
C37 H37B 0.9800
C37 H37C 0.9800
C38 H38A 0.9800
C38 H38B 0.9800
C38 H38C 0.9800

loop_
_geom_torsion_atom_site_label_1
_geom_torsion_atom_site_label_2
_geom_torsion_atom_site_label_3
_geom_torsion_atom_site_label_4
_geom_torsion
C1 Ru1 S1 C3 -111.43(18)
C9 Ru1 S1 C3 -9.37(16)
C18 Ru1 S1 C3 149.45(17)
Cl1 Ru1 S1 C3 73.6(4)
C9 Ru1 C1 C2 79.4(4)
C18 Ru1 C1 C2 -106.3(4)
S1 Ru1 C1 C2 170.6(4)
Cl1 Ru1 C1 C2 -9.9(4)
Ru1 S1 C3 C4 -60.6(3)
Ru1 S1 C3 C8 122.5(3)
C8 C3 C4 C5 -1.8(5)
S1 C3 C4 C5 -178.8(3)
C3 C4 C5 C6 1.7(6)
C4 C5 C6 C7 -0.6(7)
C5 C6 C7 C8 -0.2(6)
C6 C7 C8 C3 0.1(6)
C4 C3 C8 C7 0.9(5)
S1 C3 C8 C7 178.0(3)
C10 N3 C9 N4 0.8(4)
C12 N3 C9 N4 177.3(3)
C10 N3 C9 Ru1 -171.7(2)
C12 N3 C9 Ru1 4.8(4)
C11 N4 C9 N3 -0.6(4)
C15 N4 C9 N3 -174.2(6)
C15A N4 C9 N3 173.8(5)
C11 N4 C9 Ru1 170.7(3)
C15 N4 C9 Ru1 -2.9(8)
C15A N4 C9 Ru1 -14.9(6)
C1 Ru1 C9 N3 -162.1(3)
C18 Ru1 C9 N3 33.0(5)
S1 Ru1 C9 N3 107.6(3)
Cl1 Ru1 C9 N3 -67.5(3)
C1 Ru1 C9 N4 28.0(4)
C18 Ru1 C9 N4 -136.9(4)
S1 Ru1 C9 N4 -62.3(3)
Cl1 Ru1 C9 N4 122.6(3)
C9 N3 C10 C11 -0.7(4)
C12 N3 C10 C11 -177.2(3)
N3 C10 C11 N4 0.3(4)
C9 N4 C11 C10 0.1(4)
C15 N4 C11 C10 174.5(6)
C15A N4 C11 C10 -173.9(5)
C9 N3 C12 C13 117.9(4)
C10 N3 C12 C13 -66.1(4)
C14 O1 C13 C12 170.3(4)
N3 C12 C13 O1 83.8(4)
C9 N4 C15 C16 -108.9(8)
C11 N4 C15 C16 77.9(9)
C15A N4 C15 C16 -52(3)
C9 N4 C15A C16A -92.6(7)
C11 N4 C15A C16A 80.9(8)
C15 N4 C15A C16A 137(4)
C17 O2 C16 C15 150.8(10)
N4 C15 C16 O2 165.8(7)
C17A O2A C16A C15A 105.7(10)
N4 C15A C16A O2A 171.8(6)
C20 N2 C18 N1 0.2(4)
C30 N2 C18 N1 -175.7(3)
C20 N2 C18 Ru1 -167.8(3)
C30 N2 C18 Ru1 16.3(5)
C19 N1 C18 N2 -0.7(4)
C21 N1 C18 N2 172.0(3)
C19 N1 C18 Ru1 168.8(3)
C21 N1 C18 Ru1 -18.5(5)
C1 Ru1 C18 N2 -9.9(4)
C9 Ru1 C18 N2 155.1(3)
S1 Ru1 C18 N2 79.0(3)
Cl1 Ru1 C18 N2 -105.8(3)
C1 Ru1 C18 N1 -176.1(3)
C9 Ru1 C18 N1 -11.0(5)
S1 Ru1 C18 N1 -87.1(3)
Cl1 Ru1 C18 N1 88.1(3)
C18 N1 C19 C20 1.0(5)
C21 N1 C19 C20 -171.9(4)
N1 C19 C20 N2 -0.8(5)
C18 N2 C20 C19 0.4(5)
C30 N2 C20 C19 176.6(4)
C18 N1 C21 C22 104.0(4)
C19 N1 C21 C22 -84.0(5)
C18 N1 C21 C26 -79.9(4)
C19 N1 C21 C26 92.1(4)
C26 C21 C22 C23 5.5(5)
N1 C21 C22 C23 -178.5(3)
C26 C21 C22 C27 -171.3(3)
N1 C21 C22 C27 4.7(5)
C21 C22 C23 C24 -1.0(6)
C27 C22 C23 C24 175.8(4)
C22 C23 C24 C25 -2.9(6)
C22 C23 C24 C28 177.6(4)
C23 C24 C25 C26 2.4(6)
C28 C24 C25 C26 -178.0(4)
C24 C25 C26 C21 1.9(5)
C24 C25 C26 C29 -175.8(3)
C22 C21 C26 C25 -5.9(5)
N1 C21 C26 C25 178.0(3)
C22 C21 C26 C29 171.6(3)
N1 C21 C26 C29 -4.4(5)
C18 N2 C30 C35 78.1(5)
C20 N2 C30 C35 -97.5(4)
C18 N2 C30 C31 -106.5(4)
C20 N2 C30 C31 78.0(5)
C35 C30 C31 C32 -2.5(6)
N2 C30 C31 C32 -177.8(3)
C35 C30 C31 C36 176.9(4)
N2 C30 C31 C36 1.7(5)
C30 C31 C32 C33 1.2(6)
C36 C31 C32 C33 -178.2(4)
C31 C32 C33 C34 0.6(6)
C31 C32 C33 C37 -178.2(4)
C32 C33 C34 C35 -1.2(6)
C37 C33 C34 C35 177.6(4)
C31 C30 C35 C34 1.9(6)
N2 C30 C35 C34 177.3(3)
C31 C30 C35 C38 -179.1(3)
N2 C30 C35 C38 -3.8(5)
C33 C34 C35 C30 0.0(6)
C33 C34 C35 C38 -179.0(4)
